data_1551963
loop_
_publ_author_name
'Benedict M. Gardner'
'Gabor Balazs'
'Manfred Scheer'
'Floriana Tuna'
'Eric J. L. McInnes'
'Jonathan McMaster'
'William Lewis'
'Alexander J. Blake'
'Stephen T. Liddle'

_publ_section_title
;
 Triamidoamine uranium(IV)-arsenic complexes containing one-, two- and
 threefold U-As bonding interactions
;
_journal_name_full 'Nature Chemistry'
_journal_page_first 582
_journal_page_last 590
_journal_paper_doi 10.1038/nchem.2279
_journal_volume 7
_journal_year 2015
_chemical_formula_moiety 'C33 H77 As N4 Si3 U'
_chemical_formula_sum 'C33 H77 As N4 Si3 U'
_chemical_formula_weight 927.20
_space_group_crystal_system orthorhombic
_space_group_IT_number 33
_space_group_name_Hall 'P 2c -2n'
_space_group_name_H-M_alt 'P n a 21'
_atom_sites_solution_hydrogens 'Geom, Me and AsH from difmap'
_atom_sites_solution_primary direct
_atom_sites_solution_secondary difmap
_cell_angle_alpha 90
_cell_angle_beta 90
_cell_angle_gamma 90
_cell_formula_units_Z 4
_cell_length_a 16.04632(14)
_cell_length_b 12.55844(13)
_cell_length_c 20.9096(2)
_cell_measurement_reflns_used 40007
_cell_measurement_temperature 120(2)
_cell_measurement_theta_max 74.2450
_cell_measurement_theta_min 2.7280
_cell_volume 4213.63(7)
_computing_cell_refinement
'CrysAlisPro, Agilent Technologies, Version 1.171.37.33 (release 27-03-2014 CrysAlis171 .NET) (compiled Mar 27 2014,17:12:48)'
_computing_data_collection
'CrysAlisPro, Agilent Technologies, Version 1.171.37.33 (release 27-03-2014 CrysAlis171 .NET) (compiled Mar 27 2014,17:12:48)'
_computing_data_reduction
'CrysAlisPro, Agilent Technologies, Version 1.171.37.33 (release 27-03-2014 CrysAlis171 .NET) (compiled Mar 27 2014,17:12:48)'
_computing_molecular_graphics 'Olex2 (Dolomanov et al., 2009)'
_computing_publication_material 'Olex2 (Dolomanov et al., 2009)'
_computing_structure_refinement 'ShelXL (Sheldrick, 2008)'
_computing_structure_solution 'ShelXS (Sheldrick, 2008)'
_diffrn_ambient_environment N~2~
_diffrn_ambient_temperature 120(2)
_diffrn_detector 'CCD area detector'
_diffrn_detector_area_resol_mean 10.6296
_diffrn_detector_type 'Agilent Diffraction Atlas detector'
_diffrn_measured_fraction_theta_full 0.999
_diffrn_measured_fraction_theta_max 0.993
_diffrn_measurement_details
;
#__ type_ start__ end____ width___ exp.time_
  1 omega  -80.00  -36.00   1.0000    1.0000
omega____ theta____ kappa____ phi______ frames
    -      -38.5000  125.0000  -60.0000 44

#__ type_ start__ end____ width___ exp.time_
  2 omega   12.00   98.00   1.0000    1.0000
omega____ theta____ kappa____ phi______ frames
    -       42.4723   19.0000 -180.0000 86

#__ type_ start__ end____ width___ exp.time_
  3 omega   31.00   58.00   1.0000    4.0000
omega____ theta____ kappa____ phi______ frames
    -      104.5000  -30.0000  120.0000 27

#__ type_ start__ end____ width___ exp.time_
  4 omega   33.00   83.00   1.0000    4.0000
omega____ theta____ kappa____ phi______ frames
    -      104.5000  -45.0000  -30.0000 50

#__ type_ start__ end____ width___ exp.time_
  5 omega   31.00   78.00   1.0000    4.0000
omega____ theta____ kappa____ phi______ frames
    -      104.5000  -30.0000 -180.0000 47

#__ type_ start__ end____ width___ exp.time_
  6 omega   81.00  107.00   1.0000    4.0000
omega____ theta____ kappa____ phi______ frames
    -      104.5000  -94.0000    0.0000 26

#__ type_ start__ end____ width___ exp.time_
  7 omega   39.00   89.00   1.0000    4.0000
omega____ theta____ kappa____ phi______ frames
    -      104.5000  -30.0000   60.0000 50

#__ type_ start__ end____ width___ exp.time_
  8 omega   61.00   88.00   1.0000    4.0000
omega____ theta____ kappa____ phi______ frames
    -      104.5000  -30.0000  120.0000 27

#__ type_ start__ end____ width___ exp.time_
  9 omega   38.00  109.00   1.0000    4.0000
omega____ theta____ kappa____ phi______ frames
    -      104.5000  -94.0000  -60.0000 71

#__ type_ start__ end____ width___ exp.time_
 10 omega   16.00  113.00   1.0000    1.0000
omega____ theta____ kappa____ phi______ frames
    -       42.4723   57.0000  -90.0000 97

#__ type_ start__ end____ width___ exp.time_
 11 omega   16.00  113.00   1.0000    1.0000
omega____ theta____ kappa____ phi______ frames
    -       42.4723   57.0000   30.0000 97

#__ type_ start__ end____ width___ exp.time_
 12 omega   81.00  178.00   1.0000    4.0000
omega____ theta____ kappa____ phi______ frames
    -      104.5000   30.0000  150.0000 97

#__ type_ start__ end____ width___ exp.time_
 13 omega   80.00  176.00   1.0000    4.0000
omega____ theta____ kappa____ phi______ frames
    -      104.5000   45.0000   60.0000 96

#__ type_ start__ end____ width___ exp.time_
 14 omega   23.00  109.00   1.0000    4.0000
omega____ theta____ kappa____ phi______ frames
    -      104.5000  -94.0000  150.0000 86

#__ type_ start__ end____ width___ exp.time_
 15 omega   80.00  176.00   1.0000    4.0000
omega____ theta____ kappa____ phi______ frames
    -      104.5000   45.0000 -120.0000 96

#__ type_ start__ end____ width___ exp.time_
 16 omega  -94.00   -2.00   1.0000    1.0000
omega____ theta____ kappa____ phi______ frames
    -      -38.5000  125.0000  120.0000 92

#__ type_ start__ end____ width___ exp.time_
 17 omega   11.00  116.00   1.0000    1.0000
omega____ theta____ kappa____ phi______ frames
    -       42.4723   77.0000  150.0000 105

#__ type_ start__ end____ width___ exp.time_
 18 omega   81.00  178.00   1.0000    4.0000
omega____ theta____ kappa____ phi______ frames
    -      104.5000   30.0000  -30.0000 97

#__ type_ start__ end____ width___ exp.time_
 19 omega   73.00  178.00   1.0000    4.0000
omega____ theta____ kappa____ phi______ frames
    -      104.5000   77.0000   90.0000 105

#__ type_ start__ end____ width___ exp.time_
 20 omega   73.00  178.00   1.0000    4.0000
omega____ theta____ kappa____ phi______ frames
    -      104.5000   77.0000    0.0000 105

#__ type_ start__ end____ width___ exp.time_
 21 omega   73.00  178.00   1.0000    4.0000
omega____ theta____ kappa____ phi______ frames
    -      104.5000   77.0000 -180.0000 105

#__ type_ start__ end____ width___ exp.time_
 22 omega  -49.00   34.00   1.0000    1.0000
omega____ theta____ kappa____ phi______ frames
    -      -38.5000   37.0000   60.0000 83

#__ type_ start__ end____ width___ exp.time_
 23 omega   11.00  116.00   1.0000    1.0000
omega____ theta____ kappa____ phi______ frames
    -       42.4723   77.0000   60.0000 105

#__ type_ start__ end____ width___ exp.time_
 24 omega   33.00  122.00   1.0000    4.0000
omega____ theta____ kappa____ phi______ frames
    -      104.5000 -125.0000  120.0000 89

#__ type_ start__ end____ width___ exp.time_
 25 omega   23.00  109.00   1.0000    4.0000
omega____ theta____ kappa____ phi______ frames
    -      104.5000  -94.0000 -150.0000 86

#__ type_ start__ end____ width___ exp.time_
 26 omega   77.00  175.00   1.0000    4.0000
omega____ theta____ kappa____ phi______ frames
    -      104.5000   61.0000  150.0000 98

#__ type_ start__ end____ width___ exp.time_
 27 omega   77.00  175.00   1.0000    4.0000
omega____ theta____ kappa____ phi______ frames
    -      104.5000   61.0000  -90.0000 98

#__ type_ start__ end____ width___ exp.time_
 28 omega  -49.00   34.00   1.0000    1.0000
omega____ theta____ kappa____ phi______ frames
    -      -38.5000   37.0000  -60.0000 83

#__ type_ start__ end____ width___ exp.time_
 29 omega   11.00  116.00   1.0000    1.0000
omega____ theta____ kappa____ phi______ frames
    -       42.4723   77.0000  -60.0000 105

#__ type_ start__ end____ width___ exp.time_
 30 omega   77.00  104.00   1.0000    4.0000
omega____ theta____ kappa____ phi______ frames
    -      104.5000   61.0000  -30.0000 27
;
_diffrn_measurement_device 'k-geometry diffractometer'
_diffrn_measurement_device_type 'GV1000, Atlas'
_diffrn_measurement_method 'w scans'
_diffrn_orient_matrix_UB_11 0.0931061000
_diffrn_orient_matrix_UB_12 -0.0023003000
_diffrn_orient_matrix_UB_13 -0.0179469000
_diffrn_orient_matrix_UB_21 -0.0122890000
_diffrn_orient_matrix_UB_22 -0.1090257000
_diffrn_orient_matrix_UB_23 -0.0324138000
_diffrn_orient_matrix_UB_31 -0.0199384000
_diffrn_orient_matrix_UB_32 0.0561325000
_diffrn_orient_matrix_UB_33 -0.0636993000
_diffrn_radiation_collimation 'focusing mirrors'
_diffrn_radiation_monochromator mirror
_diffrn_radiation_probe x-ray
_diffrn_radiation_type CuKa
_diffrn_radiation_wavelength 1.54184
_diffrn_reflns_av_R_equivalents 0.0774
_diffrn_reflns_av_unetI/netI 0.0335
_diffrn_reflns_Laue_measured_fraction_full 0.999
_diffrn_reflns_Laue_measured_fraction_max 0.993
_diffrn_reflns_limit_h_max 19
_diffrn_reflns_limit_h_min -19
_diffrn_reflns_limit_k_max 15
_diffrn_reflns_limit_k_min -15
_diffrn_reflns_limit_l_max 25
_diffrn_reflns_limit_l_min -25
_diffrn_reflns_number 61910
_diffrn_reflns_point_group_measured_fraction_full 0.979
_diffrn_reflns_point_group_measured_fraction_max 0.967
_diffrn_reflns_theta_full 67.684
_diffrn_reflns_theta_max 74.386
_diffrn_reflns_theta_min 4.106
_diffrn_source 'microfocus sealed tube'
_diffrn_source_target Cu
_diffrn_source_type 'Agilent Diffraction microfocus tube'
_exptl_absorpt_coefficient_mu 12.712
_exptl_absorpt_correction_T_max 0.363
_exptl_absorpt_correction_T_min 0.075
_exptl_absorpt_correction_type gaussian
_exptl_absorpt_process_details
;
CrysAlisPro, Agilent Technologies, Version 1.171.37.33 (release 27-03-2014 
CrysAlis171 .NET) (compiled Mar 27 2014,17:12:48) Numerical absorption 
correction based on gaussian integration over a multifaceted crystal model.
Empirical absorption correction using spherical harmonics, implemented in 
SCALE3 ABSPACK scaling algorithm.
;
_exptl_crystal_colour orange
_exptl_crystal_colour_primary orange
_exptl_crystal_density_diffrn 1.462
_exptl_crystal_description block
_exptl_crystal_F_000 1880
_exptl_crystal_size_max 0.3199
_exptl_crystal_size_mid 0.1877
_exptl_crystal_size_min 0.1312
_refine_diff_density_max 9.462
_refine_diff_density_min -12.356
_refine_diff_density_rms 0.352
_refine_ls_abs_structure_details
;
 Flack x determined using 3372 quotients [(I+)-(I-)]/[(I+)+(I-)]
 (Parsons, Flack and Wagner, Acta Cryst. B69 (2013) 249-259).
;
_refine_ls_abs_structure_Flack 0.505(5)
_refine_ls_extinction_coef .
_refine_ls_extinction_method none
_refine_ls_goodness_of_fit_ref 1.302
_refine_ls_hydrogen_treatment mixed
_refine_ls_matrix_type full
_refine_ls_number_parameters 588
_refine_ls_number_reflns 8321
_refine_ls_number_restraints 1242
_refine_ls_restrained_S_all 1.217
_refine_ls_R_factor_all 0.1059
_refine_ls_R_factor_gt 0.1052
_refine_ls_shift/su_max 0.001
_refine_ls_shift/su_mean 0.000
_refine_ls_structure_factor_coef Fsqd
_refine_ls_weighting_details 'w=1/[s^2^(Fo^2^)+325.2004P] where P=(Fo^2^+2Fc^2^)/3'
_refine_ls_weighting_scheme calc
_refine_ls_wR_factor_gt 0.2533
_refine_ls_wR_factor_ref 0.2537
_reflns_Friedel_coverage 0.894
_reflns_Friedel_fraction_full 0.957
_reflns_Friedel_fraction_max 0.940
_reflns_number_gt 8240
_reflns_number_total 8321
_reflns_threshold_expression 'I > 2s(I)'
_cod_data_source_file nchem.2279-s3.cif
_cod_data_source_block 2
_cod_original_cell_volume 4213.64(7)
_cod_database_code 1551963
_chemical_oxdiff_formula C33H77AsN4Si3U
_shelx_space_group_comment
;
The symmetry employed for this shelxl refinement is uniquely defined
by the following loop, which should always be used as a source of
symmetry information in preference to the above space-group names.
They are only intended as comments.
;
_reflns_odcompleteness_completeness 99.98
_reflns_odcompleteness_iscentric 1
_reflns_odcompleteness_theta 66.97
_olex2_refinement_description
;
1. Fixed Uiso
 At 1.2 times of:
  All C(H) groups, All C(H,H) groups
 At 1.5 times of:
  All C(H,H,H) groups, All As(H,H) groups
2. Restrained distances
 C17-C16
 -2.5 with sigma of 0.02
 C17A-C16A
 -2.5 with sigma of 0.01
 C31-C30
 -2.4 with sigma of 0.02
 C27-C28
 -2.4 with sigma of 0.02
 C9-C8 = C28A-C27A
 -2.5 with sigma of 0.02
 Si3-C24A
 -3 with sigma of 0.02
 C24A-C25A
 -2.4 with sigma of 0.02
 C27A-C28A
 -2.4 with sigma of 0.02
 C13A-C14A
 -2.4 with sigma of 0.02
 H1A-U1
 3.48 with sigma of 0.02
 H1B-U1
 3.48 with sigma of 0.02
 H1A-H1B
 2.2 with sigma of 0.01
 As1-H1A = As1-H1B
 1.54 with sigma of 0.01
 C25-C24
 -2.4 with sigma of 0.02
 Si3-C24
 -3 with sigma of 0.02
 H21A-H14F
 -2 with sigma of 0.02
 H32A-H24D
 -2 with sigma of 0.02
 H1B-H15
 -2 with sigma of 0.02
 H21A-H14D
 -2 with sigma of 0.02
 H32A-H24F
 -2 with sigma of 0.02
 H1A-H29
 -2 with sigma of 0.02
 H2A-H31B
 -2 with sigma of 0.02
 C31A-C30A
 -2.5 with sigma of 0.02
 Si2-N2 sim Si2A-N2
 with sigma of 0.02
 Si2-C12 sim Si2A-C12A sim Si2A-C18A sim Si2-C18 sim Si2-C15
 with sigma of 0.01
 Si3-C26A sim Si3-C26 sim Si3-C23A sim Si3-C23 sim Si3-C29A sim
Si3-C29
 with sigma of 0.01
 C15-C16 sim C15-C17 sim C13-C12 sim C12-C14 sim C12A-C13A sim
C12A-C14A sim C20-C18 sim C18-
 C19 sim C18A-C19A sim C20A-C18A
 with sigma of 0.01
 C30-C29 sim C30A-C29A sim C31-C29 sim C31A-C29A sim C25-C23 sim
C24A-C23A sim C25A-C23A
 C24-C23 sim C28-C26 sim C27A-C26A sim C28A-C26A sim C27-C26
 with sigma of 0.005
3. Uiso/Uaniso restraints and constraints
All non-hydrogen atoms have similar U: within 2A with sigma of 0.002 and sigma
for terminal atoms of 0.004
4. Rigid body (RIGU) restrains
 All non-hydrogen atoms
 with sigma for 1-2 distances of 0.004 and sigma for 1-3 distances of 0.004
5. Others
 Sof(Si2A)=Sof(C12A)=Sof(H12A)=Sof(C13A)=Sof(H13D)=Sof(H13E)=Sof(H13F)=
 Sof(C14A)=Sof(H14D)=Sof(H14E)=Sof(H14F)=Sof(C15A)=Sof(H15A)=Sof(C16A)=
 Sof(H16D)=Sof(H16E)=Sof(H16F)=Sof(C17A)=Sof(H17D)=Sof(H17E)=Sof(H17F)=
 Sof(C18A)=Sof(H18A)=Sof(C19A)=Sof(H19D)=Sof(H19E)=Sof(H19F)=Sof(C20A)=
 Sof(H20D)=Sof(H20E)=Sof(H20F)=1-FVAR(1)
 Sof(Si2)=Sof(C12)=Sof(H12)=Sof(C13)=Sof(H13A)=Sof(H13B)=Sof(H13C)=Sof(C14)=
 Sof(H14A)=Sof(H14B)=Sof(H14C)=Sof(C15)=Sof(H15)=Sof(C16)=Sof(H16A)=Sof(H16B)=
 Sof(H16C)=Sof(C17)=Sof(H17A)=Sof(H17B)=Sof(H17C)=Sof(C18)=Sof(H18)=Sof(C19)=
 Sof(H19A)=Sof(H19B)=Sof(H19C)=Sof(C20)=Sof(H20A)=Sof(H20B)=Sof(H20C)=FVAR(1)
 Sof(C26A)=Sof(H26A)=Sof(C27A)=Sof(H27D)=Sof(H27E)=Sof(H27F)=Sof(C28A)=
 Sof(H28D)=Sof(H28E)=Sof(H28F)=Sof(C29A)=Sof(H29A)=Sof(C30A)=Sof(H30D)=
 Sof(H30E)=Sof(H30F)=Sof(C31A)=Sof(H31D)=Sof(H31E)=Sof(H31F)=Sof(C23A)=
 Sof(H23A)=Sof(C24A)=Sof(H24A)=Sof(H24B)=Sof(H24C)=Sof(C25A)=Sof(H25D)=
 Sof(H25E)=Sof(H25F)=1-FVAR(2)
 Sof(C23)=Sof(H23)=Sof(C25)=Sof(H25A)=Sof(H25B)=Sof(H25C)=Sof(C26)=Sof(H26)=
 Sof(C27)=Sof(H27A)=Sof(H27B)=Sof(H27C)=Sof(C28)=Sof(H28A)=Sof(H28B)=Sof(H28C)=
 Sof(C29)=Sof(H29)=Sof(C30)=Sof(H30A)=Sof(H30B)=Sof(H30C)=Sof(C31)=Sof(H31A)=
 Sof(H31B)=Sof(H31C)=Sof(C24)=Sof(H24D)=Sof(H24E)=Sof(H24F)=FVAR(2)
6.a Ternary CH refined with riding coordinates:
 C1(H1), C4(H4), C7(H7), C12(H12), C12A(H12A), C15(H15), C15A(H15A), C18(H18),
 C18A(H18A), C23(H23), C26(H26), C26A(H26A), C29(H29), C29A(H29A), C23A(H23A)
6.b Secondary CH2 refined with riding coordinates:
 C10(H10A,H10B), C11(H11A,H11B), C21(H21A,H21B), C22(H22A,H22B), C32(H32A,
 H32B), C33(H33A,H33B)
6.c Idealised Me refined as rotating group:
 C2(H2A,H2B,H2C), C3(H3A,H3B,H3C), C5(H5A,H5B,H5C), C6(H6A,H6B,H6C), C8(H8A,
 H8B,H8C), C9(H9A,H9B,H9C), C13(H13A,H13B,H13C), C13A(H13D,H13E,H13F), C14(H14A,
 H14B,H14C), C14A(H14D,H14E,H14F), C16(H16A,H16B,H16C), C16A(H16D,H16E,H16F),
 C17(H17A,H17B,H17C), C17A(H17D,H17E,H17F), C19(H19A,H19B,H19C), C19A(H19D,H19E,
 H19F), C20(H20A,H20B,H20C), C20A(H20D,H20E,H20F), C25(H25A,H25B,H25C),
 C27(H27A,H27B,H27C), C27A(H27D,H27E,H27F), C28(H28A,H28B,H28C), C28A(H28D,H28E,
 H28F), C30(H30A,H30B,H30C), C30A(H30D,H30E,H30F), C31(H31A,H31B,H31C),
 C31A(H31D,H31E,H31F), C24A(H24A,H24B,H24C), C25A(H25D,H25E,H25F), C24(H24D,
 H24E,H24F)
;

loop_
_space_group_symop_operation_xyz
'x, y, z'
'-x, -y, z+1/2'
'-x+1/2, y+1/2, z+1/2'
'x+1/2, -y+1/2, z'

loop_
_atom_site_label
_atom_site_type_symbol
_atom_site_fract_x
_atom_site_fract_y
_atom_site_fract_z
_atom_site_U_iso_or_equiv
_atom_site_adp_type
_atom_site_occupancy
_atom_site_site_symmetry_order
_atom_site_calc_flag
_atom_site_refinement_flags_posn
_atom_site_refinement_flags_adp
_atom_site_refinement_flags_occupancy
_atom_site_disorder_assembly
_atom_site_disorder_group
U1 U 0.35932(5) 0.41912(8) 0.0576(8) 0.0265(3) Uani 1 1 d D . . . .
As1 As 0.1722(2) 0.4103(5) 0.0572(10) 0.0664(15) Uani 1 1 d D . . . .
H1A H 0.161(2) 0.520(3) 0.026(3) 0.100 Uiso 1 1 d DR . . . .
H1B H 0.163(2) 0.460(5) 0.1243(16) 0.100 Uiso 1 1 d DR . . . .
N1 N 0.410(2) 0.368(3) -0.0341(19) 0.040(2) Uani 1 1 d . . . . .
Si1 Si 0.3714(10) 0.2778(12) -0.0955(11) 0.0410(19) Uani 1 1 d . . . . .
Si2 Si 0.3664(13) 0.3066(18) 0.2152(12) 0.035(2) Uani 0.58(2) 1 d . . P A 1
Si2A Si 0.367(2) 0.256(3) 0.2063(15) 0.035(2) Uani 0.42(2) 1 d . . P A 2
Si3 Si 0.3606(6) 0.7095(8) 0.0548(12) 0.0497(19) Uani 1 1 d D . . . .
N2 N 0.401(2) 0.317(3) 0.1383(18) 0.036(2) Uani 1 1 d . . . . .
N3 N 0.400(2) 0.584(3) 0.0753(18) 0.046(2) Uani 1 1 d . . . . .
N4 N 0.5257(16) 0.422(2) 0.063(3) 0.039(2) Uani 1 1 d . . . . .
C1 C 0.327(3) 0.345(4) -0.168(2) 0.042(2) Uani 1 1 d . . . . .
H1 H 0.3162 0.2879 -0.2007 0.051 Uiso 1 1 calc R . . . .
C2 C 0.243(3) 0.399(4) -0.155(2) 0.045(4) Uani 1 1 d . . . . .
H2A H 0.2467 0.4748 -0.1652 0.067 Uiso 1 1 calc DGR . . . .
H2B H 0.2292 0.3909 -0.1092 0.067 Uiso 1 1 calc GR . . . .
H2C H 0.1993 0.3657 -0.1806 0.067 Uiso 1 1 calc GR . . . .
C3 C 0.393(3) 0.425(4) -0.199(2) 0.044(4) Uani 1 1 d . . . . .
H3A H 0.3847 0.4272 -0.2454 0.066 Uiso 1 1 calc GR . . . .
H3B H 0.4493 0.3996 -0.1895 0.066 Uiso 1 1 calc GR . . . .
H3C H 0.3849 0.4958 -0.1809 0.066 Uiso 1 1 calc GR . . . .
C4 C 0.461(3) 0.191(4) -0.119(2) 0.042(2) Uani 1 1 d . . . . .
H4 H 0.5109 0.2373 -0.1280 0.051 Uiso 1 1 calc R . . . .
C5 C 0.487(3) 0.103(4) -0.070(2) 0.045(4) Uani 1 1 d . . . . .
H5A H 0.4663 0.1233 -0.0275 0.067 Uiso 1 1 calc GR . . . .
H5B H 0.5473 0.0963 -0.0691 0.067 Uiso 1 1 calc GR . . . .
H5C H 0.4616 0.0352 -0.0827 0.067 Uiso 1 1 calc GR . . . .
C6 C 0.439(3) 0.125(4) -0.183(2) 0.044(4) Uani 1 1 d . . . . .
H6A H 0.3801 0.1061 -0.1830 0.066 Uiso 1 1 calc GR . . . .
H6B H 0.4732 0.0605 -0.1850 0.066 Uiso 1 1 calc GR . . . .
H6C H 0.4511 0.1694 -0.2209 0.066 Uiso 1 1 calc GR . . . .
C7 C 0.285(3) 0.199(4) -0.056(2) 0.042(2) Uani 1 1 d . . . . .
H7 H 0.2390 0.2515 -0.0488 0.050 Uiso 1 1 calc R . . . .
C8 C 0.302(3) 0.151(4) 0.0095(18) 0.043(4) Uani 1 1 d D . . . .
H8A H 0.3414 0.0918 0.0052 0.064 Uiso 1 1 calc GR . . . .
H8B H 0.2495 0.1242 0.0277 0.064 Uiso 1 1 calc GR . . . .
H8C H 0.3253 0.2052 0.0379 0.064 Uiso 1 1 calc GR . . . .
C9 C 0.251(3) 0.120(4) -0.1013(19) 0.044(4) Uani 1 1 d D . . . .
H9A H 0.2195 0.1567 -0.1349 0.065 Uiso 1 1 calc GR . . . .
H9B H 0.2136 0.0710 -0.0784 0.065 Uiso 1 1 calc GR . . . .
H9C H 0.2966 0.0794 -0.1206 0.065 Uiso 1 1 calc GR . . . .
C10 C 0.491(2) 0.419(4) -0.051(2) 0.039(2) Uani 1 1 d . . . . .
H10A H 0.5100 0.3952 -0.0935 0.047 Uiso 1 1 calc R . . . .
H10B H 0.4854 0.4975 -0.0515 0.047 Uiso 1 1 calc R . . . .
C11 C 0.553(3) 0.387(4) -0.002(2) 0.039(2) Uani 1 1 d . . . . .
H11A H 0.6075 0.4198 -0.0115 0.047 Uiso 1 1 calc R . . . .
H11B H 0.5597 0.3089 -0.0022 0.047 Uiso 1 1 calc R . . . .
C12 C 0.438(3) 0.369(5) 0.279(2) 0.035(2) Uani 0.58(2) 1 d . . P A 1
H12 H 0.4480 0.4448 0.2663 0.042 Uiso 0.58(2) 1 calc R . P A 1
C12A C 0.453(3) 0.261(6) 0.271(3) 0.035(2) Uani 0.42(2) 1 d . . P A 2
H12A H 0.4598 0.3366 0.2851 0.042 Uiso 0.42(2) 1 calc R . P A 2
C13 C 0.392(4) 0.373(6) 0.343(3) 0.036(4) Uani 0.58(2) 1 d . . P A 1
H13A H 0.3435 0.4193 0.3397 0.054 Uiso 0.58(2) 1 calc GR . P A 1
H13B H 0.4297 0.3998 0.3763 0.054 Uiso 0.58(2) 1 calc GR . P A 1
H13C H 0.3739 0.3005 0.3546 0.054 Uiso 0.58(2) 1 calc GR . P A 1
C13A C 0.428(4) 0.195(7) 0.329(3) 0.035(4) Uani 0.42(2) 1 d D . P A 2
H13D H 0.3696 0.1740 0.3258 0.053 Uiso 0.42(2) 1 calc GR . P A 2
H13E H 0.4362 0.2374 0.3682 0.053 Uiso 0.42(2) 1 calc GR . P A 2
H13F H 0.4633 0.1311 0.3315 0.053 Uiso 0.42(2) 1 calc GR . P A 2
C14 C 0.522(3) 0.316(6) 0.286(3) 0.036(3) Uani 0.58(2) 1 d . . P A 1
H14A H 0.5148 0.2400 0.2946 0.054 Uiso 0.58(2) 1 calc GR . P A 1
H14B H 0.5527 0.3486 0.3221 0.054 Uiso 0.58(2) 1 calc GR . P A 1
H14C H 0.5544 0.3258 0.2469 0.054 Uiso 0.58(2) 1 calc GR . P A 1
C14A C 0.538(3) 0.217(7) 0.253(2) 0.036(3) Uani 0.42(2) 1 d D . P A 2
H14D H 0.5315 0.1465 0.2337 0.054 Uiso 0.42(2) 1 calc DGR . P A 2
H14E H 0.5727 0.2112 0.2915 0.054 Uiso 0.42(2) 1 calc GR . P A 2
H14F H 0.5648 0.2652 0.2224 0.054 Uiso 0.42(2) 1 calc DGR . P A 2
C15 C 0.261(3) 0.382(4) 0.219(3) 0.035(2) Uani 0.58(2) 1 d . . P A 1
H15 H 0.2322 0.3626 0.1784 0.043 Uiso 0.58(2) 1 calc DR . P A 1
C15A C 0.269(6) 0.318(8) 0.218(5) 0.035(2) Uani 0.42(2) 1 d . . P A 2
H15A H 0.2285 0.3001 0.1827 0.042 Uiso 0.42(2) 1 calc R . P A 2
C16 C 0.201(4) 0.350(5) 0.272(3) 0.036(3) Uani 0.58(2) 1 d D . P A 1
H16A H 0.1887 0.2735 0.2687 0.053 Uiso 0.58(2) 1 calc GR . P A 1
H16B H 0.1489 0.3904 0.2673 0.053 Uiso 0.58(2) 1 calc GR . P A 1
H16C H 0.2257 0.3651 0.3137 0.053 Uiso 0.58(2) 1 calc GR . P A 1
C16A C 0.230(6) 0.290(7) 0.291(4) 0.036(3) Uani 0.42(2) 1 d D . P A 2
H16D H 0.1725 0.2633 0.2862 0.054 Uiso 0.42(2) 1 calc GR . P A 2
H16E H 0.2293 0.3548 0.3168 0.054 Uiso 0.42(2) 1 calc GR . P A 2
H16F H 0.2642 0.2358 0.3113 0.054 Uiso 0.42(2) 1 calc GR . P A 2
C17 C 0.269(4) 0.502(4) 0.217(3) 0.036(3) Uani 0.58(2) 1 d D . P A 1
H17A H 0.3113 0.5254 0.2484 0.054 Uiso 0.58(2) 1 calc GR . P A 1
H17B H 0.2154 0.5347 0.2281 0.054 Uiso 0.58(2) 1 calc GR . P A 1
H17C H 0.2860 0.5250 0.1744 0.054 Uiso 0.58(2) 1 calc GR . P A 1
C17A C 0.277(6) 0.449(7) 0.229(4) 0.036(3) Uani 0.42(2) 1 d D . P A 2
H17D H 0.3122 0.4628 0.2661 0.054 Uiso 0.42(2) 1 calc GR . P A 2
H17E H 0.2219 0.4797 0.2352 0.054 Uiso 0.42(2) 1 calc GR . P A 2
H17F H 0.3030 0.4811 0.1907 0.054 Uiso 0.42(2) 1 calc GR . P A 2
C18 C 0.337(3) 0.162(4) 0.237(3) 0.035(2) Uani 0.58(2) 1 d . . P A 1
H18 H 0.3030 0.1638 0.2773 0.042 Uiso 0.58(2) 1 calc R . P A 1
C18A C 0.339(4) 0.107(4) 0.205(4) 0.035(2) Uani 0.42(2) 1 d . . P A 2
H18A H 0.3242 0.0904 0.2503 0.042 Uiso 0.42(2) 1 calc R . P A 2
C19 C 0.281(4) 0.122(6) 0.183(3) 0.036(3) Uani 0.58(2) 1 d . . P A 1
H19A H 0.2534 0.1832 0.1625 0.054 Uiso 0.58(2) 1 calc GR . P A 1
H19B H 0.2384 0.0744 0.2006 0.054 Uiso 0.58(2) 1 calc GR . P A 1
H19C H 0.3145 0.0841 0.1516 0.054 Uiso 0.58(2) 1 calc GR . P A 1
C19A C 0.263(5) 0.070(8) 0.167(4) 0.036(3) Uani 0.42(2) 1 d . . P A 2
H19D H 0.2137 0.1093 0.1816 0.054 Uiso 0.42(2) 1 calc GR . P A 2
H19E H 0.2542 -0.0066 0.1744 0.054 Uiso 0.42(2) 1 calc GR . P A 2
H19F H 0.2720 0.0827 0.1216 0.054 Uiso 0.42(2) 1 calc GR . P A 2
C20 C 0.410(3) 0.087(5) 0.247(3) 0.036(3) Uani 0.58(2) 1 d . . P A 1
H20A H 0.4270 0.0568 0.2061 0.054 Uiso 0.58(2) 1 calc GR . P A 1
H20B H 0.3936 0.0298 0.2763 0.054 Uiso 0.58(2) 1 calc GR . P A 1
H20C H 0.4567 0.1268 0.2658 0.054 Uiso 0.58(2) 1 calc GR . P A 1
C20A C 0.411(5) 0.032(7) 0.191(4) 0.036(3) Uani 0.42(2) 1 d . . P A 2
H20D H 0.4611 0.0565 0.2135 0.054 Uiso 0.42(2) 1 calc GR . P A 2
H20E H 0.4225 0.0315 0.1446 0.054 Uiso 0.42(2) 1 calc GR . P A 2
H20F H 0.3972 -0.0402 0.2048 0.054 Uiso 0.42(2) 1 calc GR . P A 2
C21 C 0.483(2) 0.263(3) 0.1175(19) 0.037(2) Uani 1 1 d . . . . .
H21A H 0.4989 0.2076 0.1492 0.044 Uiso 1 1 calc DR . . . .
H21B H 0.4754 0.2276 0.0756 0.044 Uiso 1 1 calc R . . . .
C22 C 0.552(3) 0.346(4) 0.113(2) 0.038(2) Uani 1 1 d . . . . .
H22A H 0.5594 0.3825 0.1541 0.045 Uiso 1 1 calc R . . . .
H22B H 0.6054 0.3115 0.1007 0.045 Uiso 1 1 calc R . . . .
C23 C 0.461(4) 0.783(8) 0.026(2) 0.050(2) Uani 0.41(3) 1 d . . P B 1
H23 H 0.4369 0.8550 0.0172 0.060 Uiso 0.41(3) 1 calc R . P B 1
C25 C 0.494(7) 0.755(11) -0.044(3) 0.050(3) Uani 0.41(3) 1 d D . P B 1
H25A H 0.5527 0.7740 -0.0472 0.075 Uiso 0.41(3) 1 calc GR . P B 1
H25B H 0.4614 0.7945 -0.0754 0.075 Uiso 0.41(3) 1 calc GR . P B 1
H25C H 0.4872 0.6782 -0.0512 0.075 Uiso 0.41(3) 1 calc GR . P B 1
C26 C 0.314(4) 0.807(6) 0.118(3) 0.050(2) Uani 0.41(3) 1 d . . P B 1
H26 H 0.3085 0.8796 0.0991 0.060 Uiso 0.41(3) 1 calc R . P B 1
C26A C 0.283(3) 0.726(5) 0.126(2) 0.050(2) Uani 0.59(3) 1 d . . P B 2
H26A H 0.2404 0.6685 0.1233 0.060 Uiso 0.59(3) 1 calc R . P B 2
C27 C 0.377(6) 0.811(10) 0.177(4) 0.050(3) Uani 0.41(3) 1 d D . P B 1
H27A H 0.3698 0.8784 0.1999 0.074 Uiso 0.41(3) 1 calc GR . P B 1
H27B H 0.4347 0.8073 0.1605 0.074 Uiso 0.41(3) 1 calc GR . P B 1
H27C H 0.3667 0.7514 0.2054 0.074 Uiso 0.41(3) 1 calc GR . P B 1
C27A C 0.236(5) 0.837(5) 0.129(4) 0.050(3) Uani 0.59(3) 1 d D . P B 2
H27D H 0.2764 0.8953 0.1298 0.075 Uiso 0.59(3) 1 calc GR . P B 2
H27E H 0.2011 0.8401 0.1675 0.075 Uiso 0.59(3) 1 calc GR . P B 2
H27F H 0.2000 0.8449 0.0910 0.075 Uiso 0.59(3) 1 calc GR . P B 2
C28 C 0.225(5) 0.762(10) 0.136(6) 0.050(3) Uani 0.41(3) 1 d D . P B 1
H28A H 0.2280 0.6845 0.1413 0.075 Uiso 0.41(3) 1 calc GR . P B 1
H28B H 0.1854 0.7792 0.1019 0.075 Uiso 0.41(3) 1 calc GR . P B 1
H28C H 0.2060 0.7944 0.1762 0.075 Uiso 0.41(3) 1 calc GR . P B 1
C28A C 0.328(5) 0.719(6) 0.194(3) 0.050(3) Uani 0.59(3) 1 d D . P B 2
H28D H 0.3645 0.6567 0.1942 0.075 Uiso 0.59(3) 1 calc GR . P B 2
H28E H 0.2854 0.7116 0.2272 0.075 Uiso 0.59(3) 1 calc GR . P B 2
H28F H 0.3603 0.7835 0.2010 0.075 Uiso 0.59(3) 1 calc GR . P B 2
C29 C 0.285(3) 0.655(6) -0.011(2) 0.050(2) Uani 0.41(3) 1 d . . P B 1
H29 H 0.2718 0.5821 0.0058 0.060 Uiso 0.41(3) 1 calc DR . P B 1
C29A C 0.282(3) 0.694(5) -0.016(2) 0.050(2) Uani 0.59(3) 1 d . . P B 2
H29A H 0.2385 0.6389 -0.0064 0.060 Uiso 0.59(3) 1 calc R . P B 2
C30 C 0.196(5) 0.709(9) -0.015(5) 0.050(3) Uani 0.41(3) 1 d D . P B 1
H30A H 0.1627 0.6873 0.0221 0.075 Uiso 0.41(3) 1 calc GR . P B 1
H30B H 0.1686 0.6874 -0.0543 0.075 Uiso 0.41(3) 1 calc GR . P B 1
H30C H 0.2028 0.7869 -0.0144 0.075 Uiso 0.41(3) 1 calc GR . P B 1
C30A C 0.241(5) 0.804(5) -0.037(4) 0.050(3) Uani 0.59(3) 1 d D . P B 2
H30D H 0.2813 0.8440 -0.0628 0.075 Uiso 0.59(3) 1 calc GR . P B 2
H30E H 0.2261 0.8453 0.0009 0.075 Uiso 0.59(3) 1 calc GR . P B 2
H30F H 0.1911 0.7897 -0.0625 0.075 Uiso 0.59(3) 1 calc GR . P B 2
C31 C 0.299(6) 0.634(9) -0.085(2) 0.050(3) Uani 0.41(3) 1 d D . P B 1
H31A H 0.3037 0.7022 -0.1072 0.075 Uiso 0.41(3) 1 calc GR . P B 1
H31B H 0.2515 0.5940 -0.1019 0.075 Uiso 0.41(3) 1 calc DGR . P B 1
H31C H 0.3502 0.5928 -0.0911 0.075 Uiso 0.41(3) 1 calc GR . P B 1
C31A C 0.338(4) 0.662(6) -0.075(3) 0.050(3) Uani 0.59(3) 1 d D . P B 2
H31D H 0.3036 0.6547 -0.1130 0.075 Uiso 0.59(3) 1 calc GR . P B 2
H31E H 0.3666 0.5948 -0.0658 0.075 Uiso 0.59(3) 1 calc GR . P B 2
H31F H 0.3801 0.7182 -0.0820 0.075 Uiso 0.59(3) 1 calc GR . P B 2
C32 C 0.479(3) 0.583(3) 0.116(2) 0.043(2) Uani 1 1 d . . . . .
H32A H 0.4941 0.6566 0.1285 0.052 Uiso 1 1 calc DR . . . .
H32B H 0.4698 0.5412 0.1554 0.052 Uiso 1 1 calc R . . . .
C33 C 0.549(2) 0.534(3) 0.078(2) 0.041(2) Uani 1 1 d . . . . .
H33A H 0.5584 0.5750 0.0382 0.049 Uiso 1 1 calc R . . . .
H33B H 0.6015 0.5359 0.1034 0.049 Uiso 1 1 calc R . . . .
C23A C 0.438(3) 0.826(3) 0.035(3) 0.050(2) Uani 0.59(3) 1 d . . P B 2
H23A H 0.4037 0.8683 0.0043 0.060 Uiso 0.59(3) 1 calc R . P B 2
C24A C 0.514(3) 0.791(6) -0.009(3) 0.050(3) Uani 0.59(3) 1 d D . P B 2
H24A H 0.5421 0.8544 -0.0247 0.075 Uiso 0.59(3) 1 calc GR . P B 2
H24B H 0.4929 0.7487 -0.0448 0.075 Uiso 0.59(3) 1 calc GR . P B 2
H24C H 0.5526 0.7478 0.0165 0.075 Uiso 0.59(3) 1 calc GR . P B 2
C25A C 0.453(5) 0.910(6) 0.090(3) 0.050(3) Uani 0.59(3) 1 d D . P B 2
H25D H 0.5099 0.9038 0.1062 0.075 Uiso 0.59(3) 1 calc GR . P B 2
H25E H 0.4135 0.8972 0.1254 0.075 Uiso 0.59(3) 1 calc GR . P B 2
H25F H 0.4439 0.9822 0.0734 0.075 Uiso 0.59(3) 1 calc GR . P B 2
C24 C 0.524(3) 0.814(5) 0.082(3) 0.050(3) Uani 0.41(3) 1 d D . P B 1
H24D H 0.4937 0.8156 0.1226 0.075 Uiso 0.41(3) 1 calc DGR . P B 1
H24E H 0.5478 0.8841 0.0732 0.075 Uiso 0.41(3) 1 calc GR . P B 1
H24F H 0.5685 0.7608 0.0841 0.075 Uiso 0.41(3) 1 calc DGR . P B 1

loop_
_atom_site_aniso_label
_atom_site_aniso_U_11
_atom_site_aniso_U_22
_atom_site_aniso_U_33
_atom_site_aniso_U_23
_atom_site_aniso_U_13
_atom_site_aniso_U_12
U1 0.0179(4) 0.0413(5) 0.0205(5) -0.0050(8) -0.0087(6) -0.0140(4)
As1 0.0185(16) 0.085(4) 0.096(4) -0.024(6) -0.004(4) -0.0143(19)
N1 0.034(4) 0.046(5) 0.039(4) -0.005(4) -0.003(4) -0.006(4)
Si1 0.036(4) 0.048(5) 0.040(4) -0.008(4) -0.002(3) -0.006(4)
Si2 0.029(4) 0.042(5) 0.034(4) 0.009(4) -0.006(3) -0.007(4)
Si2A 0.029(4) 0.042(5) 0.034(4) 0.009(4) -0.005(4) -0.007(4)
Si3 0.042(4) 0.051(4) 0.055(4) -0.001(5) -0.009(4) 0.009(3)
N2 0.029(4) 0.043(5) 0.035(4) 0.008(4) -0.005(4) -0.007(4)
N3 0.039(4) 0.048(4) 0.052(4) -0.002(4) -0.009(4) 0.004(4)
N4 0.031(3) 0.044(4) 0.041(4) 0.001(4) -0.006(3) -0.005(3)
C1 0.037(4) 0.048(5) 0.041(5) -0.007(4) -0.002(4) -0.005(4)
C2 0.040(6) 0.051(7) 0.044(7) -0.006(7) -0.002(6) -0.003(6)
C3 0.040(7) 0.049(7) 0.043(7) -0.007(7) -0.002(6) -0.005(7)
C4 0.037(4) 0.048(5) 0.042(5) -0.008(4) -0.001(4) -0.005(4)
C5 0.039(7) 0.050(7) 0.045(7) -0.005(6) -0.001(6) -0.004(7)
C6 0.040(7) 0.049(7) 0.044(7) -0.008(6) 0.000(6) -0.005(7)
C7 0.036(4) 0.048(5) 0.041(5) -0.008(4) -0.002(4) -0.006(4)
C8 0.037(7) 0.048(7) 0.043(7) -0.006(6) -0.003(6) -0.007(7)
C9 0.038(7) 0.050(7) 0.043(7) -0.009(6) -0.001(6) -0.007(7)
C10 0.033(4) 0.045(5) 0.039(4) -0.003(4) -0.004(4) -0.006(4)
C11 0.032(4) 0.045(4) 0.040(4) -0.001(4) -0.005(4) -0.005(4)
C12 0.030(4) 0.042(5) 0.034(4) 0.009(5) -0.006(4) -0.007(5)
C12A 0.029(4) 0.042(5) 0.034(4) 0.009(4) -0.006(4) -0.007(5)
C13 0.031(7) 0.043(8) 0.035(7) 0.009(7) -0.005(6) -0.006(7)
C13A 0.030(7) 0.042(8) 0.034(7) 0.009(7) -0.006(6) -0.006(7)
C14 0.030(5) 0.042(6) 0.035(6) 0.009(6) -0.006(5) -0.007(6)
C14A 0.030(6) 0.043(7) 0.035(6) 0.009(6) -0.005(5) -0.007(6)
C15 0.030(4) 0.042(5) 0.034(4) 0.009(5) -0.005(4) -0.007(5)
C15A 0.029(4) 0.042(5) 0.034(4) 0.009(4) -0.005(4) -0.007(5)
C16 0.030(5) 0.042(6) 0.035(5) 0.009(5) -0.005(5) -0.006(5)
C16A 0.030(5) 0.043(6) 0.035(5) 0.009(5) -0.005(5) -0.006(6)
C17 0.030(6) 0.043(7) 0.035(6) 0.009(6) -0.005(6) -0.006(6)
C17A 0.030(5) 0.042(6) 0.035(5) 0.009(5) -0.005(5) -0.006(5)
C18 0.029(4) 0.042(5) 0.034(4) 0.009(4) -0.005(4) -0.007(5)
C18A 0.029(4) 0.043(5) 0.034(4) 0.009(5) -0.005(4) -0.007(5)
C19 0.030(5) 0.043(6) 0.035(6) 0.008(6) -0.006(5) -0.007(6)
C19A 0.030(6) 0.043(7) 0.035(6) 0.009(6) -0.005(6) -0.007(6)
C20 0.030(5) 0.043(6) 0.035(6) 0.009(6) -0.005(5) -0.007(6)
C20A 0.030(6) 0.043(7) 0.035(6) 0.009(6) -0.005(6) -0.007(6)
C21 0.030(4) 0.043(5) 0.037(4) 0.005(4) -0.006(4) -0.006(4)
C22 0.030(4) 0.044(4) 0.039(4) 0.003(4) -0.006(4) -0.006(4)
C23 0.043(4) 0.051(4) 0.056(5) -0.001(5) -0.009(5) 0.009(4)
C25 0.043(6) 0.051(6) 0.056(6) -0.002(6) -0.009(6) 0.009(6)
C26 0.042(4) 0.051(4) 0.056(5) -0.001(5) -0.009(5) 0.009(4)
C26A 0.042(4) 0.051(4) 0.056(5) -0.001(5) -0.009(5) 0.009(4)
C27 0.043(6) 0.051(6) 0.056(6) -0.001(6) -0.009(6) 0.009(6)
C27A 0.043(5) 0.051(5) 0.056(6) -0.001(6) -0.009(6) 0.009(5)
C28 0.042(5) 0.051(6) 0.056(6) -0.002(6) -0.009(6) 0.009(5)
C28A 0.043(5) 0.051(6) 0.056(6) -0.001(6) -0.009(6) 0.009(5)
C29 0.043(4) 0.051(4) 0.056(5) -0.001(5) -0.010(5) 0.009(4)
C29A 0.043(4) 0.051(4) 0.056(5) -0.001(5) -0.010(5) 0.009(4)
C30 0.043(5) 0.051(6) 0.056(6) -0.001(6) -0.010(6) 0.009(5)
C30A 0.043(6) 0.051(6) 0.056(7) -0.002(6) -0.010(6) 0.009(6)
C31 0.043(5) 0.051(6) 0.056(6) -0.001(6) -0.010(6) 0.009(5)
C31A 0.043(5) 0.051(6) 0.056(6) -0.001(6) -0.010(6) 0.009(5)
C32 0.036(4) 0.046(4) 0.048(4) -0.002(4) -0.008(4) 0.000(4)
C33 0.033(4) 0.045(4) 0.044(4) 0.000(4) -0.007(4) -0.003(4)
C23A 0.043(4) 0.051(4) 0.056(5) -0.001(5) -0.010(5) 0.009(4)
C24A 0.043(5) 0.051(5) 0.056(6) -0.002(6) -0.009(5) 0.009(5)
C25A 0.043(6) 0.051(6) 0.056(6) -0.002(6) -0.009(6) 0.009(6)
C24 0.043(5) 0.051(5) 0.056(6) -0.002(6) -0.009(5) 0.009(5)

loop_
_atom_type_symbol
_atom_type_description
_atom_type_scat_dispersion_real
_atom_type_scat_dispersion_imag
_atom_type_scat_source
C C 0.0181 0.0091 'International Tables Vol C Tables 4.2.6.8 and 6.1.1.4'
H H 0.0000 0.0000 'International Tables Vol C Tables 4.2.6.8 and 6.1.1.4'
As As -0.9300 1.0051 'International Tables Vol C Tables 4.2.6.8 and 6.1.1.4'
N N 0.0311 0.0180 'International Tables Vol C Tables 4.2.6.8 and 6.1.1.4'
Si Si 0.2541 0.3302 'International Tables Vol C Tables 4.2.6.8 and 6.1.1.4'
U U -4.3638 13.4090 'International Tables Vol C Tables 4.2.6.8 and 6.1.1.4'

loop_
_geom_angle_atom_site_label_1
_geom_angle_atom_site_label_2
_geom_angle_atom_site_label_3
_geom_angle
_geom_angle_site_symmetry_1
_geom_angle_site_symmetry_3
N1 U1 As1 111.0(9) . .
N1 U1 N2 112.8(14) . .
N1 U1 N3 108.4(13) . .
N1 U1 N4 70.7(14) . .
N2 U1 As1 106.5(9) . .
N2 U1 N4 70.9(12) . .
N3 U1 As1 109.2(9) . .
N3 U1 N2 108.9(12) . .
N3 U1 N4 71.8(11) . .
N4 U1 As1 177.3(10) . .
U1 As1 H1A 95.0(12) . .
U1 As1 H1B 94.5(13) . .
H1A As1 H1B 91.2(11) . .
Si1 N1 U1 132.8(19) . .
C10 N1 U1 114(3) . .
C10 N1 Si1 113(3) . .
N1 Si1 C1 115(2) . .
N1 Si1 C4 106.8(19) . .
N1 Si1 C7 105.2(18) . .
C1 Si1 C7 108(2) . .
C4 Si1 C1 110(2) . .
C4 Si1 C7 112(2) . .
N2 Si2 C12 115(2) . .
N2 Si2 C15 107(2) . .
N2 Si2 C18 112(2) . .
C12 Si2 C15 107(3) . .
C18 Si2 C12 112(3) . .
C18 Si2 C15 103(2) . .
N2 Si2A C12A 110(3) . .
N2 Si2A C15A 102(4) . .
N2 Si2A C18A 120(4) . .
C12A Si2A C18A 102(3) . .
C15A Si2A C12A 122(4) . .
C15A Si2A C18A 103(4) . .
N3 Si3 C23 102(3) . .
N3 Si3 C26 122(3) . .
N3 Si3 C26A 98(2) . .
N3 Si3 C29 94(3) . .
N3 Si3 C29A 109(2) . .
N3 Si3 C23A 120(2) . .
C26 Si3 C23 103(4) . .
C29 Si3 C23 118(2) . .
C29 Si3 C26 118(3) . .
C29A Si3 C26A 100(2) . .
C29A Si3 C23A 109(3) . .
C23A Si3 C26A 119(2) . .
Si2 N2 U1 131(2) . .
Si2A N2 U1 143(2) . .
C21 N2 U1 107(2) . .
C21 N2 Si2 121(3) . .
C21 N2 Si2A 108(3) . .
Si3 N3 U1 134.5(18) . .
C32 N3 U1 109(2) . .
C32 N3 Si3 116(3) . .
C11 N4 U1 105(2) . .
C11 N4 C33 113(3) . .
C22 N4 U1 108(2) . .
C22 N4 C11 112(3) . .
C22 N4 C33 113(4) . .
C33 N4 U1 106(2) . .
Si1 C1 H1 107.0 . .
C2 C1 Si1 112(3) . .
C2 C1 H1 107.0 . .
C2 C1 C3 112(4) . .
C3 C1 Si1 111(3) . .
C3 C1 H1 107.0 . .
C1 C2 H2A 109.5 . .
C1 C2 H2B 109.5 . .
C1 C2 H2C 109.5 . .
H2A C2 H2B 109.5 . .
H2A C2 H2C 109.5 . .
H2B C2 H2C 109.5 . .
C1 C3 H3A 109.5 . .
C1 C3 H3B 109.5 . .
C1 C3 H3C 109.5 . .
H3A C3 H3B 109.5 . .
H3A C3 H3C 109.5 . .
H3B C3 H3C 109.5 . .
Si1 C4 H4 108.9 . .
C5 C4 Si1 116(3) . .
C5 C4 H4 108.9 . .
C5 C4 C6 104(4) . .
C6 C4 Si1 110(3) . .
C6 C4 H4 108.9 . .
C4 C5 H5A 109.5 . .
C4 C5 H5B 109.5 . .
C4 C5 H5C 109.5 . .
H5A C5 H5B 109.5 . .
H5A C5 H5C 109.5 . .
H5B C5 H5C 109.5 . .
C4 C6 H6A 109.5 . .
C4 C6 H6B 109.5 . .
C4 C6 H6C 109.5 . .
H6A C6 H6B 109.5 . .
H6A C6 H6C 109.5 . .
H6B C6 H6C 109.5 . .
Si1 C7 H7 105.2 . .
C8 C7 Si1 118(3) . .
C8 C7 H7 105.2 . .
C9 C7 Si1 110(3) . .
C9 C7 H7 105.2 . .
C9 C7 C8 112(4) . .
C7 C8 H8A 109.5 . .
C7 C8 H8B 109.5 . .
C7 C8 H8C 109.5 . .
H8A C8 H8B 109.5 . .
H8A C8 H8C 109.5 . .
H8B C8 H8C 109.5 . .
C7 C9 H9A 109.5 . .
C7 C9 H9B 109.5 . .
C7 C9 H9C 109.5 . .
H9A C9 H9B 109.5 . .
H9A C9 H9C 109.5 . .
H9B C9 H9C 109.5 . .
N1 C10 H10A 110.1 . .
N1 C10 H10B 110.1 . .
H10A C10 H10B 108.5 . .
C11 C10 N1 108(3) . .
C11 C10 H10A 110.1 . .
C11 C10 H10B 110.1 . .
N4 C11 H11A 109.4 . .
N4 C11 H11B 109.4 . .
C10 C11 N4 111(4) . .
C10 C11 H11A 109.4 . .
C10 C11 H11B 109.4 . .
H11A C11 H11B 108.0 . .
Si2 C12 H12 107.1 . .
C13 C12 Si2 110(4) . .
C13 C12 H12 107.1 . .
C14 C12 Si2 115(4) . .
C14 C12 H12 107.1 . .
C14 C12 C13 111(5) . .
Si2A C12A H12A 108.3 . .
C13A C12A Si2A 111(5) . .
C13A C12A H12A 108.3 . .
C14A C12A Si2A 117(4) . .
C14A C12A H12A 108.3 . .
C14A C12A C13A 104(3) . .
C12 C13 H13A 109.5 . .
C12 C13 H13B 109.5 . .
C12 C13 H13C 109.5 . .
H13A C13 H13B 109.5 . .
H13A C13 H13C 109.5 . .
H13B C13 H13C 109.5 . .
C12A C13A H13D 109.5 . .
C12A C13A H13E 109.5 . .
C12A C13A H13F 109.5 . .
H13D C13A H13E 109.5 . .
H13D C13A H13F 109.5 . .
H13E C13A H13F 109.5 . .
C12 C14 H14A 109.5 . .
C12 C14 H14B 109.5 . .
C12 C14 H14C 109.5 . .
H14A C14 H14B 109.5 . .
H14A C14 H14C 109.5 . .
H14B C14 H14C 109.5 . .
C12A C14A H14D 109.5 . .
C12A C14A H14E 109.5 . .
C12A C14A H14F 109.5 . .
H14D C14A H14E 109.5 . .
H14D C14A H14F 109.5 . .
H14E C14A H14F 109.5 . .
Si2 C15 H15 104.8 . .
C16 C15 Si2 117(4) . .
C16 C15 H15 104.8 . .
C17 C15 Si2 114(4) . .
C17 C15 H15 104.8 . .
C17 C15 C16 109(3) . .
Si2A C15A H15A 112.1 . .
C16A C15A Si2A 111(6) . .
C16A C15A H15A 112.1 . .
C17A C15A Si2A 112(6) . .
C17A C15A H15A 112.1 . .
C17A C15A C16A 97(6) . .
C15 C16 H16A 109.5 . .
C15 C16 H16B 109.5 . .
C15 C16 H16C 109.5 . .
H16A C16 H16B 109.5 . .
H16A C16 H16C 109.5 . .
H16B C16 H16C 109.5 . .
C15A C16A H16D 109.5 . .
C15A C16A H16E 109.5 . .
C15A C16A H16F 109.5 . .
H16D C16A H16E 109.5 . .
H16D C16A H16F 109.5 . .
H16E C16A H16F 109.5 . .
C15 C17 H17A 109.5 . .
C15 C17 H17B 109.5 . .
C15 C17 H17C 109.5 . .
H17A C17 H17B 109.5 . .
H17A C17 H17C 109.5 . .
H17B C17 H17C 109.5 . .
C15A C17A H17D 109.5 . .
C15A C17A H17E 109.5 . .
C15A C17A H17F 109.5 . .
H17D C17A H17E 109.5 . .
H17D C17A H17F 109.5 . .
H17E C17A H17F 109.5 . .
Si2 C18 H18 108.2 . .
C19 C18 Si2 106(4) . .
C19 C18 H18 108.2 . .
C20 C18 Si2 115(4) . .
C20 C18 H18 108.2 . .
C20 C18 C19 111(5) . .
Si2A C18A H18A 103.8 . .
C19A C18A Si2A 119(5) . .
C19A C18A H18A 103.8 . .
C20A C18A Si2A 115(5) . .
C20A C18A H18A 103.8 . .
C20A C18A C19A 109(6) . .
C18 C19 H19A 109.5 . .
C18 C19 H19B 109.5 . .
C18 C19 H19C 109.5 . .
H19A C19 H19B 109.5 . .
H19A C19 H19C 109.5 . .
H19B C19 H19C 109.5 . .
C18A C19A H19D 109.5 . .
C18A C19A H19E 109.5 . .
C18A C19A H19F 109.5 . .
H19D C19A H19E 109.5 . .
H19D C19A H19F 109.5 . .
H19E C19A H19F 109.5 . .
C18 C20 H20A 109.5 . .
C18 C20 H20B 109.5 . .
C18 C20 H20C 109.5 . .
H20A C20 H20B 109.5 . .
H20A C20 H20C 109.5 . .
H20B C20 H20C 109.5 . .
C18A C20A H20D 109.5 . .
C18A C20A H20E 109.5 . .
C18A C20A H20F 109.5 . .
H20D C20A H20E 109.5 . .
H20D C20A H20F 109.5 . .
H20E C20A H20F 109.5 . .
N2 C21 H21A 109.8 . .
N2 C21 H21B 109.8 . .
H21A C21 H21B 108.2 . .
C22 C21 N2 109(3) . .
C22 C21 H21A 109.8 . .
C22 C21 H21B 109.8 . .
N4 C22 C21 106(3) . .
N4 C22 H22A 110.4 . .
N4 C22 H22B 110.4 . .
C21 C22 H22A 110.4 . .
C21 C22 H22B 110.4 . .
H22A C22 H22B 108.6 . .
Si3 C23 H23 99.3 . .
C25 C23 Si3 117(6) . .
C25 C23 H23 99.3 . .
C25 C23 C24 121(6) . .
C24 C23 Si3 114(2) . .
C24 C23 H23 99.3 . .
C23 C25 H25A 109.5 . .
C23 C25 H25B 109.5 . .
C23 C25 H25C 109.5 . .
H25A C25 H25B 109.5 . .
H25A C25 H25C 109.5 . .
H25B C25 H25C 109.5 . .
Si3 C26 H26 109.6 . .
C27 C26 Si3 108(5) . .
C27 C26 H26 109.6 . .
C27 C26 C28 114(8) . .
C28 C26 Si3 106(6) . .
C28 C26 H26 109.6 . .
Si3 C26A H26A 108.3 . .
C27A C26A Si3 115(4) . .
C27A C26A H26A 108.3 . .
C28A C26A Si3 113(4) . .
C28A C26A H26A 108.3 . .
C28A C26A C27A 104(3) . .
C26 C27 H27A 109.5 . .
C26 C27 H27B 109.5 . .
C26 C27 H27C 109.5 . .
H27A C27 H27B 109.5 . .
H27A C27 H27C 109.5 . .
H27B C27 H27C 109.5 . .
C26A C27A H27D 109.5 . .
C26A C27A H27E 109.5 . .
C26A C27A H27F 109.5 . .
H27D C27A H27E 109.5 . .
H27D C27A H27F 109.5 . .
H27E C27A H27F 109.5 . .
C26 C28 H28A 109.5 . .
C26 C28 H28B 109.5 . .
C26 C28 H28C 109.5 . .
H28A C28 H28B 109.5 . .
H28A C28 H28C 109.5 . .
H28B C28 H28C 109.5 . .
C26A C28A H28D 109.5 . .
C26A C28A H28E 109.5 . .
C26A C28A H28F 109.5 . .
H28D C28A H28E 109.5 . .
H28D C28A H28F 109.5 . .
H28E C28A H28F 109.5 . .
Si3 C29 H29 102.4 . .
C30 C29 Si3 116(5) . .
C30 C29 H29 102.4 . .
C31 C29 Si3 131(5) . .
C31 C29 H29 102.4 . .
C31 C29 C30 98(3) . .
Si3 C29A H29A 111.9 . .
C30A C29A Si3 113(4) . .
C30A C29A H29A 111.9 . .
C30A C29A C31A 103(3) . .
C31A C29A Si3 104(4) . .
C31A C29A H29A 111.9 . .
C29 C30 H30A 109.5 . .
C29 C30 H30B 109.5 . .
C29 C30 H30C 109.5 . .
H30A C30 H30B 109.5 . .
H30A C30 H30C 109.5 . .
H30B C30 H30C 109.5 . .
C29A C30A H30D 109.5 . .
C29A C30A H30E 109.5 . .
C29A C30A H30F 109.5 . .
H30D C30A H30E 109.5 . .
H30D C30A H30F 109.5 . .
H30E C30A H30F 109.5 . .
C29 C31 H31A 109.5 . .
C29 C31 H31B 109.5 . .
C29 C31 H31C 109.5 . .
H31A C31 H31B 109.5 . .
H31A C31 H31C 109.5 . .
H31B C31 H31C 109.5 . .
C29A C31A H31D 109.5 . .
C29A C31A H31E 109.5 . .
C29A C31A H31F 109.5 . .
H31D C31A H31E 109.5 . .
H31D C31A H31F 109.5 . .
H31E C31A H31F 109.5 . .
N3 C32 H32A 109.8 . .
N3 C32 H32B 109.8 . .
H32A C32 H32B 108.2 . .
C33 C32 N3 110(3) . .
C33 C32 H32A 109.8 . .
C33 C32 H32B 109.8 . .
N4 C33 C32 108(3) . .
N4 C33 H33A 110.1 . .
N4 C33 H33B 110.1 . .
C32 C33 H33A 110.1 . .
C32 C33 H33B 110.1 . .
H33A C33 H33B 108.5 . .
Si3 C23A H23A 101.1 . .
C24A C23A Si3 114(2) . .
C24A C23A H23A 101.1 . .
C25A C23A Si3 116(4) . .
C25A C23A H23A 101.1 . .
C25A C23A C24A 119(5) . .
C23A C24A H24A 109.5 . .
C23A C24A H24B 109.5 . .
C23A C24A H24C 109.5 . .
H24A C24A H24B 109.5 . .
H24A C24A H24C 109.5 . .
H24B C24A H24C 109.5 . .
C23A C25A H25D 109.5 . .
C23A C25A H25E 109.5 . .
C23A C25A H25F 109.5 . .
H25D C25A H25E 109.5 . .
H25D C25A H25F 109.5 . .
H25E C25A H25F 109.5 . .
C23 C24 H24D 109.5 . .
C23 C24 H24E 109.5 . .
C23 C24 H24F 109.5 . .
H24D C24 H24E 109.5 . .
H24D C24 H24F 109.5 . .
H24E C24 H24F 109.5 . .

loop_
_geom_bond_atom_site_label_1
_geom_bond_atom_site_label_2
_geom_bond_distance
_geom_bond_site_symmetry_2
U1 As1 3.004(4) .
U1 N1 2.18(4) .
U1 N2 2.22(3) .
U1 N3 2.20(4) .
U1 N4 2.67(3) .
As1 H1A 1.538(15) .
As1 H1B 1.540(15) .
N1 Si1 1.82(4) .
N1 C10 1.50(5) .
Si1 C1 1.88(5) .
Si1 C4 1.88(5) .
Si1 C7 1.89(5) .
Si2 N2 1.71(4) .
Si2 C12 1.93(3) .
Si2 C15 1.93(3) .
Si2 C18 1.93(3) .
Si2A N2 1.71(4) .
Si2A C12A 1.93(4) .
Si2A C15A 1.78(10) .
Si2A C18A 1.93(4) .
Si3 N3 1.75(4) .
Si3 C23 1.95(3) .
Si3 C26 1.95(3) .
Si3 C26A 1.95(3) .
Si3 C29 1.95(3) .
Si3 C29A 1.95(3) .
Si3 C23A 1.95(3) .
N2 C21 1.55(5) .
N3 C32 1.53(5) .
N4 C11 1.48(6) .
N4 C22 1.47(6) .
N4 C33 1.50(5) .
C1 H1 1.0000 .
C1 C2 1.54(6) .
C1 C3 1.59(6) .
C2 H2A 0.9800 .
C2 H2B 0.9800 .
C2 H2C 0.9800 .
C3 H3A 0.9800 .
C3 H3B 0.9800 .
C3 H3C 0.9800 .
C4 H4 1.0000 .
C4 C5 1.56(6) .
C4 C6 1.61(6) .
C5 H5A 0.9800 .
C5 H5B 0.9800 .
C5 H5C 0.9800 .
C6 H6A 0.9800 .
C6 H6B 0.9800 .
C6 H6C 0.9800 .
C7 H7 1.0000 .
C7 C8 1.52(6) .
C7 C9 1.48(5) .
C8 H8A 0.9800 .
C8 H8B 0.9800 .
C8 H8C 0.9800 .
C9 H9A 0.9800 .
C9 H9B 0.9800 .
C9 H9C 0.9800 .
C10 H10A 0.9900 .
C10 H10B 0.9900 .
C10 C11 1.48(6) .
C11 H11A 0.9900 .
C11 H11B 0.9900 .
C12 H12 1.0000 .
C12 C13 1.52(3) .
C12 C14 1.52(3) .
C12A H12A 1.0000 .
C12A C13A 1.52(3) .
C12A C14A 1.52(3) .
C13 H13A 0.9800 .
C13 H13B 0.9800 .
C13 H13C 0.9800 .
C13A H13D 0.9800 .
C13A H13E 0.9800 .
C13A H13F 0.9800 .
C14 H14A 0.9800 .
C14 H14B 0.9800 .
C14 H14C 0.9800 .
C14A H14D 0.9800 .
C14A H14E 0.9800 .
C14A H14F 0.9800 .
C15 H15 1.0000 .
C15 C16 1.52(3) .
C15 C17 1.52(3) .
C15A H15A 1.0000 .
C15A C16A 1.68(12) .
C15A C17A 1.66(13) .
C16 H16A 0.9800 .
C16 H16B 0.9800 .
C16 H16C 0.9800 .
C16A H16D 0.9800 .
C16A H16E 0.9800 .
C16A H16F 0.9800 .
C17 H17A 0.9800 .
C17 H17B 0.9800 .
C17 H17C 0.9800 .
C17A H17D 0.9800 .
C17A H17E 0.9800 .
C17A H17F 0.9800 .
C18 H18 1.0000 .
C18 C19 1.52(3) .
C18 C20 1.52(3) .
C18A H18A 1.0000 .
C18A C19A 1.52(3) .
C18A C20A 1.52(3) .
C19 H19A 0.9800 .
C19 H19B 0.9800 .
C19 H19C 0.9800 .
C19A H19D 0.9800 .
C19A H19E 0.9800 .
C19A H19F 0.9800 .
C20 H20A 0.9800 .
C20 H20B 0.9800 .
C20 H20C 0.9800 .
C20A H20D 0.9800 .
C20A H20E 0.9800 .
C20A H20F 0.9800 .
C21 H21A 0.9900 .
C21 H21B 0.9900 .
C21 C22 1.52(6) .
C22 H22A 0.9900 .
C22 H22B 0.9900 .
C23 H23 1.0000 .
C23 C25 1.59(3) .
C23 C24 1.59(3) .
C25 H25A 0.9800 .
C25 H25B 0.9800 .
C25 H25C 0.9800 .
C26 H26 1.0000 .
C26 C27 1.59(3) .
C26 C28 1.59(3) .
C26A H26A 1.0000 .
C26A C27A 1.59(3) .
C26A C28A 1.59(3) .
C27 H27A 0.9800 .
C27 H27B 0.9800 .
C27 H27C 0.9800 .
C27A H27D 0.9800 .
C27A H27E 0.9800 .
C27A H27F 0.9800 .
C28 H28A 0.9800 .
C28 H28B 0.9800 .
C28 H28C 0.9800 .
C28A H28D 0.9800 .
C28A H28E 0.9800 .
C28A H28F 0.9800 .
C29 H29 1.0000 .
C29 C30 1.59(3) .
C29 C31 1.59(3) .
C29A H29A 1.0000 .
C29A C30A 1.59(3) .
C29A C31A 1.59(3) .
C30 H30A 0.9800 .
C30 H30B 0.9800 .
C30 H30C 0.9800 .
C30A H30D 0.9800 .
C30A H30E 0.9800 .
C30A H30F 0.9800 .
C31 H31A 0.9800 .
C31 H31B 0.9800 .
C31 H31C 0.9800 .
C31A H31D 0.9800 .
C31A H31E 0.9800 .
C31A H31F 0.9800 .
C32 H32A 0.9900 .
C32 H32B 0.9900 .
C32 C33 1.50(6) .
C33 H33A 0.9900 .
C33 H33B 0.9900 .
C23A H23A 1.0000 .
C23A C24A 1.59(3) .
C23A C25A 1.59(3) .
C24A H24A 0.9800 .
C24A H24B 0.9800 .
C24A H24C 0.9800 .
C25A H25D 0.9800 .
C25A H25E 0.9800 .
C25A H25F 0.9800 .
C24 H24D 0.9800 .
C24 H24E 0.9800 .
C24 H24F 0.9800 .

loop_
_geom_torsion_atom_site_label_1
_geom_torsion_atom_site_label_2
_geom_torsion_atom_site_label_3
_geom_torsion_atom_site_label_4
_geom_torsion
_geom_torsion_site_symmetry_1
_geom_torsion_site_symmetry_2
_geom_torsion_site_symmetry_3
_geom_torsion_site_symmetry_4
U1 N1 Si1 C1 103(3) . . . .
U1 N1 Si1 C4 -135(3) . . . .
U1 N1 Si1 C7 -15(3) . . . .
U1 N1 C10 C11 62(4) . . . .
U1 N2 C21 C22 69(3) . . . .
U1 N3 C32 C33 66(3) . . . .
U1 N4 C11 C10 30(4) . . . .
U1 N4 C22 C21 26(4) . . . .
U1 N4 C33 C32 29(4) . . . .
N1 Si1 C1 C2 -71(4) . . . .
N1 Si1 C1 C3 55(4) . . . .
N1 Si1 C4 C5 74(3) . . . .
N1 Si1 C4 C6 -168(3) . . . .
N1 Si1 C7 C8 -48(4) . . . .
N1 Si1 C7 C9 -178(3) . . . .
N1 C10 C11 N4 -59(4) . . . .
Si1 N1 C10 C11 -119(3) . . . .
Si2 N2 C21 C22 -103(3) . . . .
Si2A N2 C21 C22 -123(3) . . . .
Si3 N3 C32 C33 -115(3) . . . .
N2 Si2A C15A C16A -168(5) . . . .
N2 Si2A C15A C17A -62(6) . . . .
N2 C21 C22 N4 -62(4) . . . .
N3 C32 C33 N4 -62(4) . . . .
C1 Si1 C4 C5 -161(3) . . . .
C1 Si1 C4 C6 -43(4) . . . .
C1 Si1 C7 C8 -171(3) . . . .
C1 Si1 C7 C9 59(4) . . . .
C4 Si1 C1 C2 169(3) . . . .
C4 Si1 C1 C3 -65(3) . . . .
C4 Si1 C7 C8 68(4) . . . .
C4 Si1 C7 C9 -62(4) . . . .
C7 Si1 C1 C2 46(4) . . . .
C7 Si1 C1 C3 173(3) . . . .
C7 Si1 C4 C5 -41(4) . . . .
C7 Si1 C4 C6 77(3) . . . .
C10 N1 Si1 C1 -75(3) . . . .
C10 N1 Si1 C4 47(3) . . . .
C10 N1 Si1 C7 166(3) . . . .
C11 N4 C22 C21 -88(3) . . . .
C11 N4 C33 C32 143(3) . . . .
C12 Si2 N2 U1 -106(3) . . . .
C12 Si2 N2 C21 64(4) . . . .
C12A Si2A N2 U1 -144(4) . . . .
C12A Si2A N2 C21 56(4) . . . .
C12A Si2A C15A C16A -46(8) . . . .
C12A Si2A C15A C17A 61(7) . . . .
C15 Si2 N2 U1 12(3) . . . .
C15 Si2 N2 C21 -178(3) . . . .
C15A Si2A N2 U1 -13(5) . . . .
C15A Si2A N2 C21 -174(4) . . . .
C18 Si2 N2 U1 125(3) . . . .
C18 Si2 N2 C21 -65(4) . . . .
C18A Si2A N2 U1 99(4) . . . .
C18A Si2A N2 C21 -62(4) . . . .
C18A Si2A C15A C16A 67(7) . . . .
C18A Si2A C15A C17A 174(6) . . . .
C22 N4 C11 C10 147(3) . . . .
C22 N4 C33 C32 -89(4) . . . .
C23 Si3 N3 U1 -135(3) . . . .
C23 Si3 N3 C32 47(3) . . . .
C26 Si3 N3 U1 111(3) . . . .
C26 Si3 N3 C32 -67(4) . . . .
C26A Si3 N3 U1 86(3) . . . .
C26A Si3 N3 C32 -93(3) . . . .
C29 Si3 N3 U1 -16(3) . . . .
C29 Si3 N3 C32 166(3) . . . .
C29A Si3 N3 U1 -18(4) . . . .
C29A Si3 N3 C32 163(3) . . . .
C33 N4 C11 C10 -85(4) . . . .
C33 N4 C22 C21 143(3) . . . .
C23A Si3 N3 U1 -145(3) . . . .
C23A Si3 N3 C32 37(4) . . . .
